data_4306408
loop_
_publ_author_name
'Jos\'e Ruiz'
'Venancio Rodr\'iguez'
'Natalia Cutillas'
'Gregorio L\'opez'
'Delia Bautista'

_publ_section_title
;
Acetonimine and 4-Imino-2-methylpentan-2-amino Platinum(II) Complexes:
Synthesis and in Vitro Antitumor Activity
;
_journal_name_full 'Inorganic Chemistry'
_journal_page_first 10025
_journal_page_last 10036
_journal_paper_doi 10.1021/ic8012359
_journal_volume 47
_journal_year 2008
_chemical_formula_sum 'C15 H26 Cl N3 O4 Pt'
_chemical_formula_weight 542.93
_chemical_name_systematic
; 
 ? 
;
_space_group_IT_number 2
_symmetry_cell_setting triclinic
_symmetry_space_group_name_Hall '-P 1'
_symmetry_space_group_name_H-M 'P -1'
_atom_sites_solution_hydrogens geom
_atom_sites_solution_primary direct
_atom_sites_solution_secondary difmap
_audit_creation_method SHELXL-97
_cell_angle_alpha 80.297(2)
_cell_angle_beta 72.744(2)
_cell_angle_gamma 65.489(2)
_cell_formula_units_Z 2
_cell_length_a 9.0918(3)
_cell_length_b 9.5904(4)
_cell_length_c 12.4696(5)
_cell_measurement_reflns_used 9436
_cell_measurement_temperature 100(2)
_cell_measurement_theta_max 29.07
_cell_measurement_theta_min 2.34
_cell_volume 943.47(7)
_computing_cell_refinement 'Bruker SAINT'
_computing_data_collection 'Bruker SMART'
_computing_data_reduction 'Bruker SAINT'
_computing_molecular_graphics 'Bruker SHELXTL'
_computing_publication_material 'Bruker SHELXTL'
_computing_structure_refinement 'SHELXL-97 (Sheldrick, 1997)'
_computing_structure_solution 'SHELXS-97 (Sheldrick, 1990)'
_diffrn_ambient_temperature 100(2)
_diffrn_detector_area_resol_mean 8.26
_diffrn_measured_fraction_theta_full 0.992
_diffrn_measured_fraction_theta_max 0.991
_diffrn_measurement_device_type 'Bruker SMART APEX CCD'
_diffrn_measurement_method \w-scan
_diffrn_radiation_monochromator graphite
_diffrn_radiation_source 'fine-focus sealed tube'
_diffrn_radiation_type MoK\a
_diffrn_radiation_wavelength 0.71073
_diffrn_reflns_av_R_equivalents 0.0156
_diffrn_reflns_av_sigmaI/netI 0.0188
_diffrn_reflns_limit_h_max 11
_diffrn_reflns_limit_h_min -11
_diffrn_reflns_limit_k_max 11
_diffrn_reflns_limit_k_min -11
_diffrn_reflns_limit_l_max 15
_diffrn_reflns_limit_l_min -15
_diffrn_reflns_number 10276
_diffrn_reflns_theta_full 26.00
_diffrn_reflns_theta_max 26.37
_diffrn_reflns_theta_min 2.54
_exptl_absorpt_coefficient_mu 7.601
_exptl_absorpt_correction_T_max 0.5815
_exptl_absorpt_correction_T_min 0.2089
_exptl_absorpt_correction_type multi-scan
_exptl_absorpt_process_details SADABS
_exptl_crystal_colour colourless
_exptl_crystal_density_diffrn 1.911
_exptl_crystal_density_method 'not measured'
_exptl_crystal_description prism
_exptl_crystal_F_000 528
_exptl_crystal_size_max 0.30
_exptl_crystal_size_mid 0.08
_exptl_crystal_size_min 0.08
_refine_diff_density_max 1.777
_refine_diff_density_min -0.790
_refine_diff_density_rms 0.109
_refine_ls_extinction_method none
_refine_ls_goodness_of_fit_ref 1.117
_refine_ls_hydrogen_treatment 'NH free, metyls rigid, others riding'
_refine_ls_matrix_type full
_refine_ls_number_parameters 231
_refine_ls_number_reflns 3820
_refine_ls_number_restraints 154
_refine_ls_restrained_S_all 1.094
_refine_ls_R_factor_all 0.0202
_refine_ls_R_factor_gt 0.0195
_refine_ls_shift/su_max 0.001
_refine_ls_shift/su_mean 0.000
_refine_ls_structure_factor_coef Fsqd
_refine_ls_weighting_details 'calc w=1/[\s^2^(Fo^2^)+(0.0253P)^2^+1.2681P] where P=(Fo^2^+2Fc^2^)/3'
_refine_ls_weighting_scheme calc
_refine_ls_wR_factor_gt 0.0484
_refine_ls_wR_factor_ref 0.0487
_reflns_number_gt 3730
_reflns_number_total 3820
_reflns_threshold_expression >2sigma(I)
_cod_data_source_file ic8012359_si_001_4.cif
_cod_data_source_block vrr555s
_cod_original_cell_volume 943.47(6)
_cod_database_code 4306408

loop_
_symmetry_equiv_pos_as_xyz
'x, y, z'
'-x, -y, -z'

loop_
_atom_site_label
_atom_site_type_symbol
_atom_site_fract_x
_atom_site_fract_y
_atom_site_fract_z
_atom_site_U_iso_or_equiv
_atom_site_adp_type
_atom_site_occupancy
_atom_site_symmetry_multiplicity
_atom_site_calc_flag
_atom_site_refinement_flags
_atom_site_disorder_assembly
_atom_site_disorder_group
Pt1 Pt 0.558841(13) 0.234159(12) 0.341100(9) 0.01998(5) Uani 1 1 d . . .
N1 N 0.3237(3) 0.2881(3) 0.4508(2) 0.0210(5) Uani 1 1 d U . .
N2 N 0.7943(4) 0.1812(3) 0.2471(2) 0.0255(6) Uani 1 1 d U . .
H02 H 0.847(5) 0.089(5) 0.232(3) 0.029(10) Uiso 1 1 d . . .
N3 N 0.4666(4) 0.3036(3) 0.1954(2) 0.0254(6) Uani 1 1 d U . .
H03 H 0.391(5) 0.395(5) 0.194(3) 0.029(10) Uiso 1 1 d . . .
C1 C 0.6306(4) 0.1889(3) 0.4835(3) 0.0204(6) Uani 1 1 d U . .
C2 C 0.5026(4) 0.1907(3) 0.5814(3) 0.0225(6) Uani 1 1 d U . .
C3 C 0.5245(4) 0.1778(4) 0.6885(3) 0.0273(7) Uani 1 1 d U . .
H3 H 0.4349 0.1821 0.7527 0.033 Uiso 1 1 calc R . .
C4 C 0.6795(4) 0.1583(4) 0.7012(3) 0.0287(7) Uani 1 1 d U . .
H4 H 0.6958 0.1497 0.7742 0.034 Uiso 1 1 calc R . .
C5 C 0.8089(4) 0.1516(4) 0.6073(3) 0.0275(7) Uani 1 1 d U . .
H5 H 0.9152 0.1355 0.6160 0.033 Uiso 1 1 calc R . .
C6 C 0.7850(4) 0.1682(4) 0.5000(3) 0.0245(6) Uani 1 1 d U . .
H6 H 0.8749 0.1655 0.4364 0.029 Uiso 1 1 calc R . .
C7 C 0.3446(4) 0.2000(4) 0.5604(3) 0.0239(6) Uani 1 1 d U . .
H7A H 0.2479 0.2521 0.6223 0.029 Uiso 1 1 calc R . .
H7B H 0.3499 0.0954 0.5577 0.029 Uiso 1 1 calc R . .
C8 C 0.2522(4) 0.4554(3) 0.4699(3) 0.0258(7) Uani 1 1 d U . .
H8A H 0.2396 0.5145 0.3987 0.039 Uiso 1 1 calc R . .
H8B H 0.3273 0.4791 0.4996 0.039 Uiso 1 1 calc R . .
H8C H 0.1427 0.4827 0.5241 0.039 Uiso 1 1 calc R . .
C9 C 0.2043(4) 0.2516(4) 0.4120(3) 0.0266(7) Uani 1 1 d U . .
H9A H 0.1019 0.2683 0.4724 0.040 Uiso 1 1 calc R . .
H9B H 0.2553 0.1442 0.3920 0.040 Uiso 1 1 calc R . .
H9C H 0.1771 0.3184 0.3460 0.040 Uiso 1 1 calc R . .
C10 C 0.8738(5) 0.2696(4) 0.2071(3) 0.0299(7) Uani 1 1 d U . .
C11 C 1.0552(5) 0.2074(5) 0.1463(3) 0.0414(9) Uani 1 1 d U . .
H11A H 1.1202 0.2232 0.1899 0.062 Uiso 1 1 calc R . .
H11B H 1.0710 0.2610 0.0722 0.062 Uiso 1 1 calc R . .
H11C H 1.0931 0.0974 0.1371 0.062 Uiso 1 1 calc R . .
C12 C 0.7923(5) 0.4379(4) 0.2215(4) 0.0420(9) Uani 1 1 d U . .
H12A H 0.6760 0.4645 0.2650 0.063 Uiso 1 1 calc R . .
H12B H 0.7951 0.4925 0.1475 0.063 Uiso 1 1 calc R . .
H12C H 0.8520 0.4676 0.2614 0.063 Uiso 1 1 calc R . .
C13 C 0.5073(4) 0.2388(4) 0.1037(3) 0.0286(7) Uani 1 1 d U . .
C14 C 0.6337(5) 0.0770(4) 0.0885(3) 0.0362(8) Uani 1 1 d U . .
H14A H 0.7372 0.0775 0.0350 0.054 Uiso 1 1 calc R . .
H14B H 0.5896 0.0176 0.0595 0.054 Uiso 1 1 calc R . .
H14C H 0.6567 0.0303 0.1610 0.054 Uiso 1 1 calc R . .
C15 C 0.4363(5) 0.3198(5) 0.0059(3) 0.0359(8) Uani 1 1 d U . .
H15A H 0.3552 0.4235 0.0258 0.054 Uiso 1 1 calc R . .
H15B H 0.3807 0.2627 -0.0135 0.054 Uiso 1 1 calc R . .
H15C H 0.5266 0.3263 -0.0588 0.054 Uiso 1 1 calc R . .
Cl1 Cl 0.04725(10) 0.71484(9) 0.14993(7) 0.02723(16) Uani 1 1 d U . .
O1 O 0.1664(4) 0.6970(4) 0.0432(3) 0.0559(8) Uani 1 1 d U . .
O2 O 0.1094(4) 0.5865(3) 0.2250(3) 0.0495(8) Uani 1 1 d U . .
O3 O 0.0180(5) 0.8534(4) 0.1952(4) 0.0714(12) Uani 1 1 d U . .
O4 O -0.1080(3) 0.7253(3) 0.1361(2) 0.0419(7) Uani 1 1 d U . .

loop_
_atom_site_aniso_label
_atom_site_aniso_U_11
_atom_site_aniso_U_22
_atom_site_aniso_U_33
_atom_site_aniso_U_23
_atom_site_aniso_U_13
_atom_site_aniso_U_12
Pt1 0.01792(7) 0.01361(7) 0.02301(7) -0.00137(4) -0.00333(5) -0.00200(5)
N1 0.0189(13) 0.0154(12) 0.0252(14) -0.0025(10) -0.0049(11) -0.0031(10)
N2 0.0242(14) 0.0215(14) 0.0251(14) -0.0019(11) -0.0042(11) -0.0047(12)
N3 0.0234(14) 0.0200(14) 0.0267(14) -0.0029(11) -0.0046(11) -0.0030(12)
C1 0.0211(15) 0.0118(13) 0.0234(15) -0.0010(11) -0.0042(12) -0.0026(11)
C2 0.0204(15) 0.0123(13) 0.0279(16) -0.0007(12) -0.0038(12) -0.0014(11)
C3 0.0251(16) 0.0214(16) 0.0260(16) -0.0009(13) -0.0027(13) -0.0026(13)
C4 0.0292(17) 0.0235(16) 0.0299(17) -0.0019(13) -0.0109(14) -0.0042(14)
C5 0.0255(16) 0.0216(16) 0.0339(18) -0.0024(13) -0.0113(14) -0.0046(13)
C6 0.0226(15) 0.0178(14) 0.0285(16) -0.0015(12) -0.0037(13) -0.0052(12)
C7 0.0204(15) 0.0187(15) 0.0270(16) 0.0000(12) -0.0025(12) -0.0048(12)
C8 0.0238(16) 0.0158(14) 0.0320(18) -0.0029(13) -0.0079(13) -0.0009(12)
C9 0.0196(15) 0.0238(16) 0.0353(18) -0.0043(14) -0.0068(13) -0.0062(13)
C10 0.0327(18) 0.0370(19) 0.0217(16) 0.0019(14) -0.0088(14) -0.0153(15)
C11 0.035(2) 0.060(3) 0.0265(19) 0.0005(18) -0.0027(16) -0.0209(19)
C12 0.046(2) 0.0323(19) 0.045(2) 0.0009(17) -0.0036(18) -0.0192(18)
C13 0.0259(17) 0.0264(17) 0.0291(17) -0.0002(14) -0.0026(14) -0.0094(14)
C14 0.043(2) 0.0252(17) 0.034(2) -0.0042(15) -0.0097(16) -0.0065(16)
C15 0.0329(19) 0.036(2) 0.0320(19) -0.0039(16) -0.0077(15) -0.0057(16)
Cl1 0.0255(4) 0.0220(4) 0.0301(4) -0.0033(3) -0.0084(3) -0.0036(3)
O1 0.0322(15) 0.066(2) 0.0484(18) 0.0056(16) 0.0030(13) -0.0114(15)
O2 0.0472(17) 0.0388(16) 0.0451(17) 0.0080(13) -0.0188(14) 0.0012(13)
O3 0.082(3) 0.0347(17) 0.102(3) -0.0282(18) -0.062(2) 0.0082(16)
O4 0.0328(14) 0.0456(16) 0.0481(17) 0.0090(13) -0.0130(13) -0.0184(13)

loop_
_atom_type_symbol
_atom_type_description
_atom_type_scat_dispersion_real
_atom_type_scat_dispersion_imag
_atom_type_scat_source
C C 0.0033 0.0016 'International Tables Vol C Tables 4.2.6.8 and 6.1.1.4'
H H 0.0000 0.0000 'International Tables Vol C Tables 4.2.6.8 and 6.1.1.4'
N N 0.0061 0.0033 'International Tables Vol C Tables 4.2.6.8 and 6.1.1.4'
O O 0.0106 0.0060 'International Tables Vol C Tables 4.2.6.8 and 6.1.1.4'
Cl Cl 0.1484 0.1585 'International Tables Vol C Tables 4.2.6.8 and 6.1.1.4'
Pt Pt -1.7033 8.3905 'International Tables Vol C Tables 4.2.6.8 and 6.1.1.4'

loop_
_geom_angle_atom_site_label_1
_geom_angle_atom_site_label_2
_geom_angle_atom_site_label_3
_geom_angle
_geom_angle_site_symmetry_1
_geom_angle_site_symmetry_3
_geom_angle_publ_flag
C1 Pt1 N2 92.18(12) . . ?
C1 Pt1 N1 82.65(12) . . ?
N2 Pt1 N1 174.73(10) . . ?
C1 Pt1 N3 174.43(11) . . ?
N2 Pt1 N3 91.02(11) . . ?
N1 Pt1 N3 94.06(11) . . ?
C9 N1 C8 109.1(2) . . ?
C9 N1 C7 108.2(3) . . ?
C8 N1 C7 108.6(2) . . ?
C9 N1 Pt1 114.9(2) . . ?
C8 N1 Pt1 108.1(2) . . ?
C7 N1 Pt1 107.81(18) . . ?
C10 N2 Pt1 128.7(3) . . ?
C13 N3 Pt1 132.3(3) . . ?
C6 C1 C2 116.4(3) . . ?
C6 C1 Pt1 129.1(2) . . ?
C2 C1 Pt1 114.3(2) . . ?
C3 C2 C1 122.4(3) . . ?
C3 C2 C7 122.8(3) . . ?
C1 C2 C7 114.8(3) . . ?
C2 C3 C4 119.4(3) . . ?
C5 C4 C3 119.8(3) . . ?
C4 C5 C6 120.5(3) . . ?
C5 C6 C1 121.4(3) . . ?
C2 C7 N1 109.1(3) . . ?
N2 C10 C12 121.8(3) . . ?
N2 C10 C11 121.4(4) . . ?
C12 C10 C11 116.7(3) . . ?
N3 C13 C15 122.4(3) . . ?
N3 C13 C14 120.8(3) . . ?
C15 C13 C14 116.9(3) . . ?
O3 Cl1 O1 109.5(3) . . ?
O3 Cl1 O4 107.97(19) . . ?
O1 Cl1 O4 109.64(19) . . ?
O3 Cl1 O2 110.0(2) . . ?
O1 Cl1 O2 109.65(19) . . ?
O4 Cl1 O2 110.12(19) . . ?

loop_
_geom_bond_atom_site_label_1
_geom_bond_atom_site_label_2
_geom_bond_distance
_geom_bond_site_symmetry_2
_geom_bond_publ_flag
Pt1 C1 1.990(3) . ?
Pt1 N2 2.006(3) . ?
Pt1 N1 2.072(3) . ?
Pt1 N3 2.116(3) . ?
N1 C9 1.490(4) . ?
N1 C8 1.492(4) . ?
N1 C7 1.501(4) . ?
N2 C10 1.281(5) . ?
N3 C13 1.277(5) . ?
C1 C6 1.406(5) . ?
C1 C2 1.412(4) . ?
C2 C3 1.386(5) . ?
C2 C7 1.499(4) . ?
C3 C4 1.396(5) . ?
C4 C5 1.380(5) . ?
C5 C6 1.391(5) . ?
C10 C12 1.488(5) . ?
C10 C11 1.499(5) . ?
C13 C15 1.496(5) . ?
C13 C14 1.501(5) . ?
Cl1 O3 1.423(3) . ?
Cl1 O1 1.429(3) . ?
Cl1 O4 1.433(3) . ?
Cl1 O2 1.435(3) . ?

loop_
_geom_hbond_atom_site_label_D
_geom_hbond_atom_site_label_H
_geom_hbond_atom_site_label_A
_geom_hbond_distance_DH
_geom_hbond_distance_HA
_geom_hbond_distance_DA
_geom_hbond_angle_DHA
_geom_hbond_site_symmetry_A
N2 H02 O3 0.83(4) 2.18(4) 3.006(4) 171(4) 1_645
N3 H03 O2 0.86(4) 2.42(4) 3.219(4) 155(4) .
C11 H11B O4 0.98 2.51 3.397(5) 150.9 2_665
C15 H15A O1 0.98 2.47 3.442(5) 170.6 .
